data_4026340
loop_
_publ_author_name
'Bin Hu'
'Shu-Jun Fu'
'Feng Xu'
'Tao Tao'
'Hao-Yu Zhu'
'Kou-Sen Cao'
'Wei Huang'
'Xiao-Zeng You'

_publ_section_title
;
 Linear Heterocyclic Aromatic Fluorescence Compounds Having Various
 Donor-Acceptor Spacers Prepared by the Combination of Carbon-Carbon Bond
 and Carbon-Nitrogen Bond Cross-Coupling Reactions
;
_journal_name_full 'Journal of Organic Chemistry'
_journal_page_first 4444
_journal_page_last 4456
_journal_paper_doi 10.1021/jo200065d
_journal_volume 76
_journal_year 2011
_chemical_formula_moiety 'C32 H22 N4 S2, C H Cl3'
_chemical_formula_sum 'C33 H23 Cl3 N4 S2'
_chemical_formula_weight 646.02
_chemical_name_systematic
; 
 ? 
;
_space_group_IT_number 2
_symmetry_cell_setting triclinic
_symmetry_space_group_name_Hall '-P 1'
_symmetry_space_group_name_H-M 'P -1'
_atom_sites_solution_hydrogens geom
_atom_sites_solution_primary direct
_atom_sites_solution_secondary difmap
_audit_creation_method SHELXL-97
_cell_angle_alpha 77.835(3)
_cell_angle_beta 89.540(3)
_cell_angle_gamma 77.556(3)
_cell_formula_units_Z 2
_cell_length_a 7.3376(14)
_cell_length_b 10.669(2)
_cell_length_c 20.154(4)
_cell_measurement_reflns_used 1052
_cell_measurement_temperature 291(2)
_cell_measurement_theta_max 19.378
_cell_measurement_theta_min 2.442
_cell_volume 1504.9(5)
_computing_cell_refinement SMART
_computing_data_collection 'SMART (BRUKER 2000)'
_computing_data_reduction 'SAINT (BRUKER 2000)'
_computing_molecular_graphics SHELXTL
_computing_publication_material SHELXTL
_computing_structure_refinement SHELXTL
_computing_structure_solution 'SHELXTL (BRUKER 2000)'
_diffrn_ambient_temperature 291(2)
_diffrn_measured_fraction_theta_full 0.968
_diffrn_measured_fraction_theta_max 0.968
_diffrn_measurement_device_type 'Bruker CCD area detector'
_diffrn_measurement_method 'phi and omega scans'
_diffrn_radiation_monochromator graphite
_diffrn_radiation_source 'fine-focus sealed tube'
_diffrn_radiation_type MoK\a
_diffrn_radiation_wavelength 0.71073
_diffrn_reflns_av_R_equivalents 0.0536
_diffrn_reflns_av_sigmaI/netI 0.1431
_diffrn_reflns_limit_h_max 7
_diffrn_reflns_limit_h_min -8
_diffrn_reflns_limit_k_max 10
_diffrn_reflns_limit_k_min -12
_diffrn_reflns_limit_l_max 23
_diffrn_reflns_limit_l_min -23
_diffrn_reflns_number 7462
_diffrn_reflns_theta_full 25.00
_diffrn_reflns_theta_max 25.00
_diffrn_reflns_theta_min 2.00
_exptl_absorpt_coefficient_mu 0.474
_exptl_absorpt_correction_T_max 0.9541
_exptl_absorpt_correction_T_min 0.9497
_exptl_absorpt_correction_type multi-scan
_exptl_absorpt_process_details 'SADABS, Bruker(2000)'
_exptl_crystal_colour yellow
_exptl_crystal_density_diffrn 1.426
_exptl_crystal_description block
_exptl_crystal_F_000 664
_exptl_crystal_size_max 0.11
_exptl_crystal_size_mid 0.10
_exptl_crystal_size_min 0.10
_refine_diff_density_max 0.420
_refine_diff_density_min -0.413
_refine_diff_density_rms 0.046
_refine_ls_extinction_method none
_refine_ls_goodness_of_fit_ref 0.835
_refine_ls_hydrogen_treatment constr
_refine_ls_matrix_type full
_refine_ls_number_parameters 381
_refine_ls_number_reflns 5138
_refine_ls_number_restraints 0
_refine_ls_restrained_S_all 0.835
_refine_ls_R_factor_all 0.1506
_refine_ls_R_factor_gt 0.0511
_refine_ls_shift/su_max 0.000
_refine_ls_shift/su_mean 0.000
_refine_ls_structure_factor_coef Fsqd
_refine_ls_weighting_details 'calc w=1/[\s^2^(Fo^2^)+(0.0100P)^2^+0.4000P] where P=(Fo^2^+2Fc^2^)/3'
_refine_ls_weighting_scheme calc
_refine_ls_wR_factor_gt 0.0753
_refine_ls_wR_factor_ref 0.0877
_reflns_number_gt 2028
_reflns_number_total 5138
_reflns_threshold_expression >2sigma(I)
_cod_data_source_file jo200065d_si_002_05.cif
_cod_data_source_block 6
_cod_database_code 4026340

loop_
_symmetry_equiv_pos_as_xyz
'x, y, z'
'-x, -y, -z'

loop_
_atom_site_label
_atom_site_type_symbol
_atom_site_fract_x
_atom_site_fract_y
_atom_site_fract_z
_atom_site_U_iso_or_equiv
_atom_site_adp_type
_atom_site_occupancy
_atom_site_symmetry_multiplicity
_atom_site_calc_flag
_atom_site_refinement_flags
C1 C 0.8980(6) 1.0102(4) 0.25644(18) 0.0564(12) Uani 1 1 d .
H1 H 0.9113 0.9501 0.2284 0.068 Uiso 1 1 calc R
C2 C 0.9242(5) 1.1372(4) 0.22689(18) 0.0491(11) Uani 1 1 d .
C3 C 0.8935(5) 1.2260(4) 0.26848(18) 0.0539(11) Uani 1 1 d .
H3 H 0.9049 1.3120 0.2516 0.065 Uiso 1 1 calc R
C4 C 0.8454(5) 1.1881(4) 0.33581(17) 0.0470(11) Uani 1 1 d .
C5 C 0.8191(6) 1.2755(4) 0.38163(18) 0.0617(13) Uani 1 1 d .
H5 H 0.8261 1.3628 0.3658 0.074 Uiso 1 1 calc R
C6 C 0.7846(6) 1.2337(4) 0.44702(18) 0.0667(14) Uani 1 1 d .
H6 H 0.7729 1.2918 0.4761 0.080 Uiso 1 1 calc R
C7 C 0.7656(6) 1.1041(4) 0.47287(17) 0.0494(11) Uani 1 1 d .
C8 C 0.7321(5) 1.0582(4) 0.54057(17) 0.0561(12) Uani 1 1 d .
H8 H 0.7223 1.1146 0.5705 0.067 Uiso 1 1 calc R
C9 C 0.7131(5) 0.9316(4) 0.56443(17) 0.0493(11) Uani 1 1 d .
C10 C 0.7342(6) 0.8517(4) 0.51569(18) 0.0575(12) Uani 1 1 d .
H10 H 0.7214 0.7654 0.5303 0.069 Uiso 1 1 calc R
C11 C 0.7874(5) 1.0149(4) 0.42966(17) 0.0462(11) Uani 1 1 d .
C12 C 0.8300(5) 1.0590(4) 0.35951(17) 0.0443(10) Uani 1 1 d .
C13 C 0.9832(5) 1.1679(4) 0.15676(18) 0.0487(11) Uani 1 1 d .
C14 C 0.9562(6) 1.2829(4) 0.10974(18) 0.0545(12) Uani 1 1 d .
C15 C 0.8579(6) 1.4141(4) 0.11919(18) 0.0781(14) Uani 1 1 d .
H15A H 0.7535 1.4053 0.1474 0.117 Uiso 1 1 calc R
H15B H 0.8143 1.4695 0.0758 0.117 Uiso 1 1 calc R
H15C H 0.9421 1.4525 0.1405 0.117 Uiso 1 1 calc R
C16 C 1.0381(6) 1.2624(4) 0.04708(18) 0.0600(12) Uani 1 1 d .
H16 H 1.0326 1.3304 0.0092 0.072 Uiso 1 1 calc R
C17 C 1.1236(6) 1.1377(4) 0.04700(16) 0.0523(12) Uani 1 1 d .
C18 C 1.2170(6) 1.0811(4) -0.00895(18) 0.0577(12) Uani 1 1 d .
C19 C 1.2751(6) 0.9478(4) -0.00265(19) 0.0670(13) Uani 1 1 d .
H19 H 1.2555 0.8907 0.0371 0.080 Uiso 1 1 calc R
C20 C 1.3632(6) 0.8985(5) -0.0558(2) 0.0759(15) Uani 1 1 d .
H20 H 1.4037 0.8080 -0.0501 0.091 Uiso 1 1 calc R
C21 C 1.3382(7) 1.1005(6) -0.1189(2) 0.0876(17) Uani 1 1 d .
H21 H 1.3620 1.1547 -0.1591 0.105 Uiso 1 1 calc R
C22 C 1.2485(7) 1.1610(4) -0.0696(2) 0.0804(16) Uani 1 1 d .
H22 H 1.2108 1.2520 -0.0769 0.097 Uiso 1 1 calc R
C23 C 0.6737(5) 0.8759(3) 0.63518(17) 0.0511(11) Uani 1 1 d .
C24 C 0.6227(6) 0.9391(4) 0.68870(18) 0.0540(12) Uani 1 1 d .
C25 C 0.5880(6) 1.0804(4) 0.68697(17) 0.0751(14) Uani 1 1 d .
H25A H 0.7045 1.1081 0.6839 0.113 Uiso 1 1 calc R
H25B H 0.5286 1.0979 0.7277 0.113 Uiso 1 1 calc R
H25C H 0.5083 1.1278 0.6482 0.113 Uiso 1 1 calc R
C26 C 0.6021(6) 0.8459(4) 0.74859(17) 0.0587(12) Uani 1 1 d .
H26 H 0.5664 0.8704 0.7892 0.070 Uiso 1 1 calc R
C27 C 0.6376(6) 0.7204(4) 0.74242(17) 0.0566(12) Uani 1 1 d .
C28 C 0.6393(6) 0.6026(5) 0.7948(2) 0.0667(13) Uani 1 1 d .
C29 C 0.6378(6) 0.6084(5) 0.8630(2) 0.0857(16) Uani 1 1 d .
H29 H 0.6322 0.6875 0.8762 0.103 Uiso 1 1 calc R
C30 C 0.6449(8) 0.4929(7) 0.9108(3) 0.112(2) Uani 1 1 d .
H30 H 0.6446 0.4991 0.9562 0.134 Uiso 1 1 calc R
C31 C 0.6503(10) 0.3755(6) 0.8337(4) 0.152(3) Uani 1 1 d .
H31 H 0.6529 0.2951 0.8222 0.182 Uiso 1 1 calc R
C32 C 0.6451(8) 0.4829(6) 0.7816(2) 0.108(2) Uani 1 1 d .
H32 H 0.6455 0.4730 0.7369 0.130 Uiso 1 1 calc R
C33 C 0.8757(10) 0.6687(4) 0.3672(2) 0.125(2) Uani 1 1 d .
H33 H 0.8440 0.7635 0.3651 0.150 Uiso 1 1 calc R
Cl1 Cl 0.7256(4) 0.59282(15) 0.42168(9) 0.2336(14) Uani 1 1 d .
Cl2 Cl 1.1005(4) 0.6061(2) 0.39807(10) 0.2496(16) Uani 1 1 d .
Cl3 Cl 0.8519(3) 0.64002(13) 0.28758(6) 0.1423(7) Uani 1 1 d .
N1 N 0.8570(5) 0.9688(3) 0.31945(14) 0.0536(9) Uani 1 1 d .
N2 N 0.7704(5) 0.8895(3) 0.45162(14) 0.0580(10) Uani 1 1 d .
N3 N 1.3925(6) 0.9732(5) -0.11384(19) 0.0863(14) Uani 1 1 d .
N4 N 0.6518(9) 0.3786(6) 0.8991(3) 0.141(2) Uani 1 1 d .
S1 S 1.10847(17) 1.03769(10) 0.12454(5) 0.0600(3) Uani 1 1 d .
S2 S 0.69560(17) 0.70923(10) 0.66072(5) 0.0622(4) Uani 1 1 d .

loop_
_atom_site_aniso_label
_atom_site_aniso_U_11
_atom_site_aniso_U_22
_atom_site_aniso_U_33
_atom_site_aniso_U_23
_atom_site_aniso_U_13
_atom_site_aniso_U_12
C1 0.075(4) 0.059(3) 0.039(2) -0.019(2) 0.014(2) -0.018(3)
C2 0.054(3) 0.059(3) 0.039(2) -0.016(2) 0.008(2) -0.015(2)
C3 0.070(3) 0.048(2) 0.044(2) -0.007(2) 0.010(2) -0.016(2)
C4 0.065(3) 0.043(3) 0.037(2) -0.013(2) 0.016(2) -0.016(2)
C5 0.095(4) 0.048(3) 0.046(3) -0.015(2) 0.017(2) -0.020(3)
C6 0.109(4) 0.059(3) 0.043(3) -0.025(2) 0.022(3) -0.029(3)
C7 0.071(3) 0.048(3) 0.033(2) -0.015(2) 0.010(2) -0.017(2)
C8 0.077(4) 0.057(3) 0.036(2) -0.017(2) 0.012(2) -0.010(3)
C9 0.064(3) 0.055(3) 0.031(2) -0.016(2) 0.012(2) -0.011(2)
C10 0.085(4) 0.044(2) 0.042(2) -0.012(2) 0.013(2) -0.009(2)
C11 0.058(3) 0.047(3) 0.034(2) -0.009(2) 0.009(2) -0.012(2)
C12 0.050(3) 0.052(3) 0.032(2) -0.018(2) 0.007(2) -0.006(2)
C13 0.050(3) 0.059(3) 0.038(2) -0.015(2) 0.010(2) -0.011(2)
C14 0.063(4) 0.061(3) 0.041(2) -0.012(2) 0.011(2) -0.018(3)
C15 0.094(4) 0.080(3) 0.054(3) -0.007(2) 0.012(3) -0.014(3)
C16 0.076(4) 0.068(3) 0.035(2) 0.000(2) 0.006(2) -0.025(3)
C17 0.066(4) 0.065(3) 0.028(2) -0.007(2) 0.009(2) -0.023(3)
C18 0.061(4) 0.082(3) 0.039(3) -0.020(3) 0.005(2) -0.029(3)
C19 0.079(4) 0.091(4) 0.042(3) -0.024(3) 0.018(2) -0.033(3)
C20 0.077(4) 0.106(4) 0.057(3) -0.037(3) 0.010(3) -0.028(3)
C21 0.108(5) 0.123(5) 0.043(3) -0.019(3) 0.017(3) -0.048(4)
C22 0.121(5) 0.090(4) 0.041(3) -0.017(3) 0.026(3) -0.045(3)
C23 0.061(3) 0.055(3) 0.038(2) -0.012(2) 0.008(2) -0.011(2)
C24 0.057(3) 0.070(3) 0.037(2) -0.019(2) 0.010(2) -0.013(3)
C25 0.107(4) 0.077(3) 0.042(2) -0.025(2) 0.024(2) -0.012(3)
C26 0.063(3) 0.084(3) 0.033(2) -0.022(2) 0.012(2) -0.015(3)
C27 0.066(4) 0.074(3) 0.031(2) -0.010(2) 0.011(2) -0.018(3)
C28 0.063(4) 0.088(4) 0.047(3) -0.010(3) 0.016(2) -0.016(3)
C29 0.074(4) 0.130(5) 0.049(3) 0.000(3) 0.006(3) -0.032(3)
C30 0.098(5) 0.166(6) 0.049(3) 0.027(5) 0.003(3) -0.031(6)
C31 0.230(9) 0.097(5) 0.118(5) -0.001(5) 0.042(6) -0.037(5)
C32 0.162(6) 0.093(4) 0.062(4) 0.003(3) 0.040(3) -0.033(4)
C33 0.260(8) 0.056(3) 0.041(3) -0.002(2) 0.006(4) -0.002(4)
Cl1 0.502(4) 0.0887(12) 0.1401(15) -0.0487(11) 0.138(2) -0.1112(18)
Cl2 0.336(3) 0.1778(19) 0.193(2) -0.1219(16) -0.125(2) 0.119(2)
Cl3 0.263(2) 0.0903(10) 0.0663(9) -0.0257(8) 0.0004(11) -0.0147(12)
N1 0.080(3) 0.051(2) 0.0338(18) -0.0147(16) 0.0187(18) -0.0187(19)
N2 0.084(3) 0.058(2) 0.0317(19) -0.0123(17) 0.0169(18) -0.013(2)
N3 0.082(4) 0.139(4) 0.052(3) -0.041(3) 0.018(2) -0.036(3)
N4 0.166(6) 0.120(5) 0.104(5) 0.039(4) 0.019(4) -0.023(5)
S1 0.0792(10) 0.0686(8) 0.0342(6) -0.0136(5) 0.0158(6) -0.0179(7)
S2 0.0826(10) 0.0678(8) 0.0375(6) -0.0141(5) 0.0194(6) -0.0172(7)

loop_
_atom_type_symbol
_atom_type_description
_atom_type_scat_dispersion_real
_atom_type_scat_dispersion_imag
_atom_type_scat_source
C C 0.0033 0.0016 'International Tables Vol C Tables 4.2.6.8 and 6.1.1.4'
H H 0.0000 0.0000 'International Tables Vol C Tables 4.2.6.8 and 6.1.1.4'
N N 0.0061 0.0033 'International Tables Vol C Tables 4.2.6.8 and 6.1.1.4'
S S 0.1246 0.1234 'International Tables Vol C Tables 4.2.6.8 and 6.1.1.4'
Cl Cl 0.1484 0.1585 'International Tables Vol C Tables 4.2.6.8 and 6.1.1.4'

loop_
_geom_angle_atom_site_label_1
_geom_angle_atom_site_label_2
_geom_angle_atom_site_label_3
_geom_angle
N1 C1 C2 126.4(3)
N1 C1 H1 116.8
C2 C1 H1 116.8
C3 C2 C1 115.5(3)
C3 C2 C13 123.7(4)
C1 C2 C13 120.7(3)
C2 C3 C4 120.6(3)
C2 C3 H3 119.7
C4 C3 H3 119.7
C12 C4 C3 118.4(3)
C12 C4 C5 119.0(3)
C3 C4 C5 122.6(4)
C6 C5 C4 121.0(4)
C6 C5 H5 119.5
C4 C5 H5 119.5
C5 C6 C7 121.8(3)
C5 C6 H6 119.1
C7 C6 H6 119.1
C8 C7 C11 117.8(3)
C8 C7 C6 122.7(3)
C11 C7 C6 119.4(3)
C9 C8 C7 121.6(3)
C9 C8 H8 119.2
C7 C8 H8 119.2
C8 C9 C10 115.4(3)
C8 C9 C23 125.0(3)
C10 C9 C23 119.6(4)
N2 C10 C9 125.3(3)
N2 C10 H10 117.4
C9 C10 H10 117.4
N2 C11 C7 122.0(3)
N2 C11 C12 119.2(3)
C7 C11 C12 118.8(3)
N1 C12 C4 122.6(3)
N1 C12 C11 117.4(3)
C4 C12 C11 119.9(3)
C14 C13 C2 131.6(3)
C14 C13 S1 111.5(3)
C2 C13 S1 116.9(3)
C13 C14 C16 110.8(4)
C13 C14 C15 126.7(3)
C16 C14 C15 122.5(4)
C14 C15 H15A 109.5
C14 C15 H15B 109.5
H15A C15 H15B 109.5
C14 C15 H15C 109.5
H15A C15 H15C 109.5
H15B C15 H15C 109.5
C17 C16 C14 115.1(4)
C17 C16 H16 122.5
C14 C16 H16 122.5
C16 C17 C18 129.5(4)
C16 C17 S1 110.4(3)
C18 C17 S1 120.1(3)
C19 C18 C22 117.5(4)
C19 C18 C17 121.4(4)
C22 C18 C17 121.2(4)
C18 C19 C20 119.8(4)
C18 C19 H19 120.1
C20 C19 H19 120.1
N3 C20 C19 123.4(5)
N3 C20 H20 118.3
C19 C20 H20 118.3
N3 C21 C22 125.6(5)
N3 C21 H21 117.2
C22 C21 H21 117.2
C18 C22 C21 117.5(4)
C18 C22 H22 121.2
C21 C22 H22 121.2
C24 C23 C9 129.5(3)
C24 C23 S2 111.2(3)
C9 C23 S2 119.2(3)
C23 C24 C26 110.2(4)
C23 C24 C25 127.7(4)
C26 C24 C25 122.1(3)
C24 C25 H25A 109.5
C24 C25 H25B 109.5
H25A C25 H25B 109.5
C24 C25 H25C 109.5
H25A C25 H25C 109.5
H25B C25 H25C 109.5
C27 C26 C24 115.4(3)
C27 C26 H26 122.3
C24 C26 H26 122.3
C26 C27 C28 128.5(4)
C26 C27 S2 110.6(3)
C28 C27 S2 120.8(3)
C32 C28 C29 115.7(4)
C32 C28 C27 123.8(4)
C29 C28 C27 120.4(5)
C30 C29 C28 118.1(5)
C30 C29 H29 120.9
C28 C29 H29 120.9
N4 C30 C29 126.8(6)
N4 C30 H30 116.6
C29 C30 H30 116.6
N4 C31 C32 124.5(6)
N4 C31 H31 117.8
C32 C31 H31 117.8
C28 C32 C31 120.7(5)
C28 C32 H32 119.6
C31 C32 H32 119.6
Cl2 C33 Cl3 110.0(3)
Cl2 C33 Cl1 109.0(3)
Cl3 C33 Cl1 109.5(3)
Cl2 C33 H33 109.4
Cl3 C33 H33 109.4
Cl1 C33 H33 109.4
C1 N1 C12 116.5(3)
C10 N2 C11 117.9(3)
C21 N3 C20 116.3(4)
C30 N4 C31 114.1(6)
C17 S1 C13 92.18(19)
C23 S2 C27 92.53(19)

loop_
_geom_bond_atom_site_label_1
_geom_bond_atom_site_label_2
_geom_bond_distance
C1 N1 1.309(4)
C1 C2 1.413(4)
C1 H1 0.9300
C2 C3 1.375(4)
C2 C13 1.466(4)
C3 C4 1.397(4)
C3 H3 0.9300
C4 C12 1.389(4)
C4 C5 1.429(4)
C5 C6 1.340(4)
C5 H5 0.9300
C6 C7 1.408(5)
C6 H6 0.9300
C7 C8 1.388(4)
C7 C11 1.404(4)
C8 C9 1.372(4)
C8 H8 0.9300
C9 C10 1.417(4)
C9 C23 1.476(4)
C10 N2 1.312(4)
C10 H10 0.9300
C11 N2 1.350(4)
C11 C12 1.447(4)
C12 N1 1.364(4)
C13 C14 1.361(4)
C13 S1 1.736(3)
C14 C16 1.432(4)
C14 C15 1.481(5)
C15 H15A 0.9600
C15 H15B 0.9600
C15 H15C 0.9600
C16 C17 1.344(5)
C16 H16 0.9300
C17 C18 1.483(5)
C17 S1 1.714(3)
C18 C19 1.373(5)
C18 C22 1.383(5)
C19 C20 1.387(5)
C19 H19 0.9300
C20 N3 1.313(5)
C20 H20 0.9300
C21 N3 1.312(5)
C21 C22 1.384(5)
C21 H21 0.9300
C22 H22 0.9300
C23 C24 1.396(4)
C23 S2 1.716(4)
C24 C26 1.423(5)
C24 C25 1.467(5)
C25 H25A 0.9600
C25 H25B 0.9600
C25 H25C 0.9600
C26 C27 1.339(5)
C26 H26 0.9300
C27 C28 1.459(5)
C27 S2 1.720(3)
C28 C32 1.350(5)
C28 C29 1.388(5)
C29 C30 1.386(6)
C29 H29 0.9300
C30 N4 1.281(7)
C30 H30 0.9300
C31 N4 1.326(6)
C31 C32 1.375(6)
C31 H31 0.9300
C32 H32 0.9300
C33 Cl2 1.708(6)
C33 Cl3 1.713(4)
C33 Cl1 1.750(6)
C33 H33 0.9800

loop_
_cod_related_entry_id
_cod_related_entry_database
_cod_related_entry_code
1 ChemSpider 30659380
